data_7205504
loop_
_publ_author_name
'Wang, Li'
'Tao, Tao'
'Fu, Shu-Jun'
'Wang, Cheng'
'Huang, Wei'
'You, Xiao-Zeng'

_publ_section_title
;
 Linear extension of bithiophene compounds by the combination of C--N
 covalent bond cross-coupling and N--Ag coordinative bond formation
;
_journal_issue 3
_journal_name_full CrystEngComm
_journal_page_first 747
_journal_paper_doi 10.1039/c0ce00689k
_journal_volume 13
_journal_year 2011
_chemical_formula_moiety 'C14 H10 Ag N4 S2, N O3'
_chemical_formula_sum 'C14 H10 Ag N5 O3 S2'
_chemical_formula_weight 468.28
_chemical_name_systematic
;
?
;
_space_group_IT_number 13
_symmetry_cell_setting monoclinic
_symmetry_space_group_name_Hall '-P 2yc'
_symmetry_space_group_name_H-M 'P 1 2/c 1'
_atom_sites_solution_hydrogens geom
_atom_sites_solution_primary direct
_atom_sites_solution_secondary difmap
_audit_creation_method SHELXL-97
_cell_angle_alpha 90.00
_cell_angle_beta 96.527(6)
_cell_angle_gamma 90.00
_cell_formula_units_Z 2
_cell_length_a 3.8169(14)
_cell_length_b 7.901(3)
_cell_length_c 26.283(9)
_cell_measurement_reflns_used 956
_cell_measurement_temperature 291(2)
_cell_measurement_theta_max 23.044
_cell_measurement_theta_min 2.578
_cell_volume 787.5(5)
_computing_cell_refinement SMART
_computing_data_collection 'SMART (Bruker 2000)'
_computing_data_reduction 'SAINT (Bruker 2000)'
_computing_molecular_graphics SHELXTL
_computing_publication_material SHELXTL
_computing_structure_refinement SHELXTL
_computing_structure_solution 'SHELXTL (BRUKER 2000)'
_diffrn_ambient_temperature 291(2)
_diffrn_measured_fraction_theta_full 0.996
_diffrn_measured_fraction_theta_max 0.996
_diffrn_measurement_device_type 'Bruker Smart Apex CCD area detector'
_diffrn_measurement_method '\f and \w scans'
_diffrn_radiation_monochromator graphite
_diffrn_radiation_source 'fine-focus sealed tube'
_diffrn_radiation_type MoK\a
_diffrn_radiation_wavelength 0.71073
_diffrn_reflns_av_R_equivalents 0.0826
_diffrn_reflns_av_sigmaI/netI 0.0778
_diffrn_reflns_limit_h_max 4
_diffrn_reflns_limit_h_min -3
_diffrn_reflns_limit_k_max 8
_diffrn_reflns_limit_k_min -9
_diffrn_reflns_limit_l_max 31
_diffrn_reflns_limit_l_min -31
_diffrn_reflns_number 3757
_diffrn_reflns_theta_full 25.00
_diffrn_reflns_theta_max 25.00
_diffrn_reflns_theta_min 1.56
_exptl_absorpt_coefficient_mu 1.571
_exptl_absorpt_correction_T_max 0.8587
_exptl_absorpt_correction_T_min 0.8100
_exptl_absorpt_correction_type multi-scan
_exptl_absorpt_process_details 'SADABS, Bruker(2000)'
_exptl_crystal_colour yellow
_exptl_crystal_density_diffrn 1.975
_exptl_crystal_density_method 'not measured'
_exptl_crystal_description block
_exptl_crystal_F_000 464
_exptl_crystal_size_max 0.14
_exptl_crystal_size_mid 0.12
_exptl_crystal_size_min 0.10
_refine_diff_density_max 0.553
_refine_diff_density_min -0.752
_refine_diff_density_rms 0.160
_refine_ls_extinction_method none
_refine_ls_goodness_of_fit_ref 1.018
_refine_ls_hydrogen_treatment constr
_refine_ls_matrix_type full
_refine_ls_number_parameters 115
_refine_ls_number_reflns 1398
_refine_ls_number_restraints 0
_refine_ls_restrained_S_all 1.018
_refine_ls_R_factor_all 0.0729
_refine_ls_R_factor_gt 0.0408
_refine_ls_shift/su_max 0.000
_refine_ls_shift/su_mean 0.000
_refine_ls_structure_factor_coef Fsqd
_refine_ls_weighting_details 'calc w=1/[\s^2^(Fo^2^)+(0.0702P)^2^+0.0000P] where P=(Fo^2^+2Fc^2^)/3'
_refine_ls_weighting_scheme calc
_refine_ls_wR_factor_gt 0.1006
_refine_ls_wR_factor_ref 0.1384
_reflns_number_gt 940
_reflns_number_total 1398
_reflns_threshold_expression >2sigma(I)
_cod_data_source_file C0CE00689K.TXT
_cod_data_source_block 1
_cod_original_sg_symbol_H-M P2/c
_cod_database_code 7205504

loop_
_symmetry_equiv_pos_as_xyz
'x, y, z'
'-x, y, -z+1/2'
'-x, -y, -z'
'x, -y, z-1/2'

loop_
_atom_site_label
_atom_site_type_symbol
_atom_site_fract_x
_atom_site_fract_y
_atom_site_fract_z
_atom_site_U_iso_or_equiv
_atom_site_adp_type
_atom_site_occupancy
_atom_site_symmetry_multiplicity
_atom_site_calc_flag
_atom_site_refinement_flags
_atom_site_disorder_assembly
_atom_site_disorder_group
Ag1 Ag 1.5000 1.11238(11) 0.2500 0.0513(4) Uani 1 2 d S . .
C1 C 0.7447(17) 0.7503(9) 0.0911(2) 0.0352(16) Uani 1 1 d . . .
C2 C 0.6287(19) 0.6065(9) 0.1104(3) 0.0430(18) Uani 1 1 d . . .
H2 H 0.6198 0.5877 0.1452 0.052 Uiso 1 1 calc R . .
C3 C 0.5227(18) 0.4879(9) 0.0723(2) 0.0390(16) Uani 1 1 d . . .
H3 H 0.4383 0.3810 0.0793 0.047 Uiso 1 1 calc R . .
C4 C 0.5536(18) 0.5419(8) 0.0243(2) 0.0357(16) Uani 1 1 d . . .
C5 C 1.0722(19) 0.8925(9) 0.1664(3) 0.0415(17) Uani 1 1 d . . .
H5 H 1.1360 0.7952 0.1851 0.050 Uiso 1 1 calc R . .
C6 C 1.0181(19) 1.1522(9) 0.1429(3) 0.0421(18) Uani 1 1 d . . .
H6 H 1.0405 1.2694 0.1433 0.051 Uiso 1 1 calc R . .
C7 C 0.850(2) 1.0605(9) 0.1033(3) 0.0413(18) Uani 1 1 d . . .
H7 H 0.7369 1.1019 0.0726 0.050 Uiso 1 1 calc R . .
N1 N 0.8830(15) 0.8937(7) 0.1184(2) 0.0366(13) Uani 1 1 d . . .
N2 N 1.1494(15) 1.0460(7) 0.1820(2) 0.0378(14) Uani 1 1 d . . .
N3 N 1.5000 1.5075(13) 0.2500 0.067(3) Uani 1 2 d S . .
O1 O 1.370(2) 1.4322(9) 0.2116(2) 0.107(3) Uani 1 1 d . . .
O2 O 1.5000 1.6616(11) 0.2500 0.120(5) Uani 1 2 d S . .
S1 S 0.7285(5) 0.7441(2) 0.02552(6) 0.0378(5) Uani 1 1 d . . .

loop_
_atom_site_aniso_label
_atom_site_aniso_U_11
_atom_site_aniso_U_22
_atom_site_aniso_U_33
_atom_site_aniso_U_23
_atom_site_aniso_U_13
_atom_site_aniso_U_12
Ag1 0.0609(6) 0.0554(6) 0.0340(5) 0.000 -0.0098(4) 0.000
C1 0.037(4) 0.037(4) 0.030(3) -0.001(3) -0.005(3) 0.003(3)
C2 0.045(4) 0.053(5) 0.030(4) 0.004(3) 0.002(3) -0.002(4)
C3 0.047(4) 0.034(4) 0.035(4) 0.001(3) 0.003(3) 0.001(3)
C4 0.036(4) 0.033(4) 0.038(4) -0.001(3) 0.002(3) 0.003(3)
C5 0.047(4) 0.043(4) 0.031(4) 0.004(3) -0.007(3) 0.002(4)
C6 0.051(5) 0.036(4) 0.039(4) 0.000(3) 0.003(3) -0.001(3)
C7 0.047(5) 0.035(4) 0.039(4) 0.003(3) -0.008(3) 0.003(3)
N1 0.040(3) 0.037(3) 0.031(3) -0.007(3) -0.001(3) 0.003(3)
N2 0.043(4) 0.037(3) 0.032(3) -0.002(3) -0.002(3) 0.000(3)
N3 0.115(9) 0.045(7) 0.038(5) 0.000 0.001(5) 0.000
O1 0.175(8) 0.095(6) 0.049(4) -0.021(4) 0.008(5) -0.068(5)
O2 0.194(13) 0.035(6) 0.111(9) 0.000 -0.075(8) 0.000
S1 0.0406(11) 0.0396(10) 0.0322(9) -0.0012(7) -0.0003(8) -0.0050(8)

loop_
_atom_type_symbol
_atom_type_description
_atom_type_scat_dispersion_real
_atom_type_scat_dispersion_imag
_atom_type_scat_source
C C 0.0033 0.0016 'International Tables Vol C Tables 4.2.6.8 and 6.1.1.4'
H H 0.0000 0.0000 'International Tables Vol C Tables 4.2.6.8 and 6.1.1.4'
Ag Ag -0.8971 1.1015 'International Tables Vol C Tables 4.2.6.8 and 6.1.1.4'
N N 0.0061 0.0033 'International Tables Vol C Tables 4.2.6.8 and 6.1.1.4'
O O 0.0106 0.0060 'International Tables Vol C Tables 4.2.6.8 and 6.1.1.4'
S S 0.1246 0.1234 'International Tables Vol C Tables 4.2.6.8 and 6.1.1.4'

loop_
_geom_angle_atom_site_label_1
_geom_angle_atom_site_label_2
_geom_angle_atom_site_label_3
_geom_angle
_geom_angle_site_symmetry_1
_geom_angle_site_symmetry_3
_geom_angle_publ_flag
N2 Ag1 N2 152.1(3) 2_855 . ?
N2 Ag1 O1 81.4(2) 2_855 2_855 ?
N2 Ag1 O1 126.4(2) . 2_855 ?
N2 Ag1 O1 126.4(2) 2_855 . ?
N2 Ag1 O1 81.4(2) . . ?
O1 Ag1 O1 46.0(3) 2_855 . ?
C2 C1 N1 127.5(6) . . ?
C2 C1 S1 112.4(5) . . ?
N1 C1 S1 120.1(5) . . ?
C1 C2 C3 112.2(6) . . ?
C1 C2 H2 123.9 . . ?
C3 C2 H2 123.9 . . ?
C4 C3 C2 114.2(6) . . ?
C4 C3 H3 122.9 . . ?
C2 C3 H3 122.9 . . ?
C3 C4 C4 129.0(8) . 3_665 ?
C3 C4 S1 110.4(5) . . ?
C4 C4 S1 120.5(7) 3_665 . ?
N2 C5 N1 110.9(6) . . ?
N2 C5 H5 124.5 . . ?
N1 C5 H5 124.5 . . ?
C7 C6 N2 110.2(6) . . ?
C7 C6 H6 124.9 . . ?
N2 C6 H6 124.9 . . ?
C6 C7 N1 105.6(6) . . ?
C6 C7 H7 127.2 . . ?
N1 C7 H7 127.2 . . ?
C7 N1 C5 106.9(6) . . ?
C7 N1 C1 127.2(6) . . ?
C5 N1 C1 125.8(6) . . ?
C5 N2 C6 106.4(6) . . ?
C5 N2 Ag1 125.4(4) . . ?
C6 N2 Ag1 127.3(5) . . ?
O2 N3 O1 119.0(6) . 2_855 ?
O2 N3 O1 119.0(6) . . ?
O1 N3 O1 122.0(11) 2_855 . ?
N3 O1 Ag1 96.0(6) . . ?
C1 S1 C4 90.9(3) . . ?

loop_
_geom_bond_atom_site_label_1
_geom_bond_atom_site_label_2
_geom_bond_distance
_geom_bond_site_symmetry_2
_geom_bond_publ_flag
Ag1 N2 2.172(5) 2_855 ?
Ag1 N2 2.172(5) . ?
Ag1 O1 2.745(8) 2_855 ?
Ag1 O1 2.745(8) . ?
C1 C2 1.340(10) . ?
C1 N1 1.412(8) . ?
C1 S1 1.717(6) . ?
C2 C3 1.398(9) . ?
C2 H2 0.9300 . ?
C3 C4 1.350(9) . ?
C3 H3 0.9300 . ?
C4 C4 1.454(13) 3_665 ?
C4 S1 1.730(7) . ?
C5 N2 1.303(8) . ?
C5 N1 1.380(9) . ?
C5 H5 0.9300 . ?
C6 C7 1.367(10) . ?
C6 N2 1.376(9) . ?
C6 H6 0.9300 . ?
C7 N1 1.377(8) . ?
C7 H7 0.9300 . ?
N3 O2 1.218(13) . ?
N3 O1 1.227(7) 2_855 ?
N3 O1 1.227(7) . ?
